data_4106000
loop_
_publ_author_name
'Takeshi Nozawa'
'Michiyo Nagata'
'Masaaki Ichinohe'
'Akira Sekiguchi'

_publ_section_title
;
 Isolable p- and m-[(tBu2MeSi)2Si]2C6H4: Disilaquinodimethane vs Triplet
 Bis(silyl radical)
;
_journal_name_full 'Journal of the American Chemical Society'
_journal_page_first 5773
_journal_page_last 5775
_journal_paper_doi 10.1021/ja2014746
_journal_volume 133
_journal_year 2011
_chemical_formula_sum 'C42 H88 Si6'
_chemical_formula_weight 761.66
_chemical_name_systematic
; 
 3,6-Bis[Bis(di-tert-butylmethylsilyl)silylene]cyclohexa-1,4-diene 
;
_space_group_IT_number 14
_symmetry_cell_setting monoclinic
_symmetry_space_group_name_Hall '-P 2ybc'
_symmetry_space_group_name_H-M 'P 1 21/c 1'
_atom_sites_solution_hydrogens geom
_atom_sites_solution_primary direct
_atom_sites_solution_secondary difmap
_audit_creation_method SHELXL-97
_cell_angle_alpha 90.00
_cell_angle_beta 109.1140(10)
_cell_angle_gamma 90.00
_cell_formula_units_Z 2
_cell_length_a 14.9622(17)
_cell_length_b 11.7270(13)
_cell_length_c 15.0608(17)
_cell_measurement_reflns_used 9892
_cell_measurement_temperature 120.0(1)
_cell_measurement_theta_max 28.39
_cell_measurement_theta_min 2.25
_cell_volume 2496.9(5)
_computing_cell_refinement 'APEX2 (Bruker AXS, 2006)'
_computing_data_collection 'APEX2 (Bruker AXS, 2006)'
_computing_data_reduction 'SAINT (Bruker AXS, 2004)'
_computing_molecular_graphics 'XSHEL (Bruker AXS,2002)'
_computing_publication_material 'XCIF (Bruker AXS, 2001)'
_computing_structure_refinement 'SHELXL-97 (Sheldrick, 1997)'
_computing_structure_solution 'SHELXS-97 (Sheldrick, 1997)'
_diffrn_ambient_temperature 120.0(1)
_diffrn_detector_area_resol_mean 8.333
_diffrn_measured_fraction_theta_full 0.996
_diffrn_measured_fraction_theta_max 0.996
_diffrn_measurement_device_type 'Bruker APEXII CCD area detector'
_diffrn_measurement_method 'phi and omega scans'
_diffrn_radiation_monochromator 'Bruker Helios multilayer confocal mirror'
_diffrn_radiation_source 'Bruker TXS fine-focus rotating anode'
_diffrn_radiation_type MoK\a
_diffrn_radiation_wavelength 0.71073
_diffrn_reflns_av_R_equivalents 0.0893
_diffrn_reflns_av_sigmaI/netI 0.0457
_diffrn_reflns_limit_h_max 19
_diffrn_reflns_limit_h_min -19
_diffrn_reflns_limit_k_max 15
_diffrn_reflns_limit_k_min -15
_diffrn_reflns_limit_l_max 19
_diffrn_reflns_limit_l_min -19
_diffrn_reflns_number 27705
_diffrn_reflns_theta_full 27.48
_diffrn_reflns_theta_max 27.48
_diffrn_reflns_theta_min 1.44
_exptl_absorpt_coefficient_mu 0.192
_exptl_absorpt_correction_T_max 0.9557
_exptl_absorpt_correction_T_min 0.9337
_exptl_absorpt_correction_type empirical
_exptl_absorpt_process_details
; 
SADABS Sheldrick 1996 
;
_exptl_crystal_colour Purple
_exptl_crystal_density_diffrn 1.013
_exptl_crystal_description cubic
_exptl_crystal_F_000 848
_exptl_crystal_size_max 0.36
_exptl_crystal_size_mid 0.31
_exptl_crystal_size_min 0.24
_refine_diff_density_max 0.825
_refine_diff_density_min -0.792
_refine_diff_density_rms 0.057
_refine_ls_extinction_method none
_refine_ls_goodness_of_fit_ref 1.049
_refine_ls_hydrogen_treatment constr
_refine_ls_matrix_type full
_refine_ls_number_parameters 221
_refine_ls_number_reflns 5710
_refine_ls_number_restraints 15
_refine_ls_restrained_S_all 1.075
_refine_ls_R_factor_all 0.0449
_refine_ls_R_factor_gt 0.0420
_refine_ls_shift/su_max 0.000
_refine_ls_shift/su_mean 0.000
_refine_ls_structure_factor_coef Fsqd
_refine_ls_weighting_details 'calc w=1/[\s^2^(Fo^2^)+(0.0511P)^2^+1.5438P] where P=(Fo^2^+2Fc^2^)/3'
_refine_ls_weighting_scheme calc
_refine_ls_wR_factor_gt 0.1131
_refine_ls_wR_factor_ref 0.1160
_reflns_number_gt 5248
_reflns_number_total 5710
_reflns_threshold_expression >2sigma(I)
_cod_data_source_file ja2014746_si_001.cif
_cod_data_source_block para-Si2quinodimethane
_cod_original_sg_symbol_H-M 'P 1 21/c 1 '
_cod_database_code 4106000

loop_
_symmetry_equiv_pos_as_xyz
'x, y, z'
'-x, y+1/2, -z+1/2'
'-x, -y, -z'
'x, -y-1/2, z-1/2'

loop_
_atom_site_label
_atom_site_type_symbol
_atom_site_fract_x
_atom_site_fract_y
_atom_site_fract_z
_atom_site_U_iso_or_equiv
_atom_site_adp_type
_atom_site_occupancy
_atom_site_symmetry_multiplicity
_atom_site_calc_flag
_atom_site_refinement_flags
_atom_site_disorder_assembly
_atom_site_disorder_group
Si1 Si 0.19203(3) 0.39759(3) 0.15301(3) 0.01839(11) Uani 1 1 d . . .
Si2 Si 0.18447(3) 0.20734(3) 0.20266(3) 0.01672(11) Uani 1 1 d . . .
Si3 Si 0.33195(3) 0.50912(3) 0.20534(3) 0.01708(11) Uani 1 1 d . A .
C1 C 0.08636(10) 0.45657(12) 0.06750(10) 0.0180(3) Uani 1 1 d . . .
C2 C 0.00808(10) 0.38527(12) 0.02103(10) 0.0204(3) Uani 1 1 d . . .
H2 H 0.0127 0.3060 0.0348 0.025 Uiso 1 1 calc R . .
C3 C -0.07365(10) 0.42611(12) -0.04269(10) 0.0204(3) Uani 1 1 d . . .
H3 H -0.1236 0.3742 -0.0713 0.024 Uiso 1 1 calc R . .
C4 C 0.28324(11) 0.19728(14) 0.31805(11) 0.0260(3) Uani 1 1 d . . .
H4A H 0.2702 0.2486 0.3637 0.039 Uiso 1 1 calc R . .
H4B H 0.3429 0.2193 0.3092 0.039 Uiso 1 1 calc R . .
H4C H 0.2880 0.1187 0.3414 0.039 Uiso 1 1 calc R . .
C5 C 0.21423(12) 0.10602(13) 0.11619(11) 0.0241(3) Uani 1 1 d . . .
C6 C 0.31431(12) 0.13435(17) 0.11495(13) 0.0343(4) Uani 1 1 d . . .
H6A H 0.3597 0.1263 0.1785 0.051 Uiso 1 1 calc R . .
H6B H 0.3157 0.2129 0.0932 0.051 Uiso 1 1 calc R . .
H6C H 0.3312 0.0819 0.0723 0.051 Uiso 1 1 calc R . .
C7 C 0.21410(17) -0.01900(15) 0.14676(15) 0.0417(5) Uani 1 1 d . . .
H7A H 0.2571 -0.0278 0.2113 0.063 Uiso 1 1 calc R . .
H7B H 0.2351 -0.0680 0.1047 0.063 Uiso 1 1 calc R . .
H7C H 0.1500 -0.0409 0.1437 0.063 Uiso 1 1 calc R . .
C8 C 0.14595(13) 0.11981(15) 0.01574(11) 0.0306(4) Uani 1 1 d . . .
H8A H 0.0814 0.1024 0.0143 0.046 Uiso 1 1 calc R . .
H8B H 0.1641 0.0674 -0.0261 0.046 Uiso 1 1 calc R . .
H8C H 0.1486 0.1985 -0.0052 0.046 Uiso 1 1 calc R . .
C9 C 0.06985(11) 0.17042(13) 0.22973(11) 0.0233(3) Uani 1 1 d . . .
C10 C 0.09502(14) 0.08463(15) 0.31233(13) 0.0335(4) Uani 1 1 d . . .
H10A H 0.1454 0.1165 0.3659 0.050 Uiso 1 1 calc R . .
H10B H 0.1167 0.0130 0.2928 0.050 Uiso 1 1 calc R . .
H10C H 0.0389 0.0701 0.3306 0.050 Uiso 1 1 calc R . .
C11 C -0.00935(12) 0.11555(15) 0.14864(12) 0.0315(4) Uani 1 1 d . . .
H11A H 0.0145 0.0460 0.1281 0.047 Uiso 1 1 calc R . .
H11B H -0.0304 0.1693 0.0960 0.047 Uiso 1 1 calc R . .
H11C H -0.0627 0.0964 0.1701 0.047 Uiso 1 1 calc R . .
C12 C 0.03099(12) 0.27921(15) 0.26123(12) 0.0294(3) Uani 1 1 d . . .
H12A H 0.0809 0.3149 0.3131 0.044 Uiso 1 1 calc R . .
H12B H -0.0225 0.2594 0.2822 0.044 Uiso 1 1 calc R . .
H12C H 0.0099 0.3326 0.2084 0.044 Uiso 1 1 calc R . .
C13 C 0.43333(11) 0.41032(14) 0.26482(13) 0.0299(4) Uani 1 1 d . . .
H13A H 0.4405 0.3544 0.2192 0.045 Uiso 1 1 calc R . .
H13B H 0.4205 0.3705 0.3166 0.045 Uiso 1 1 calc R . .
H13C H 0.4918 0.4547 0.2896 0.045 Uiso 1 1 calc R . .
C14 C 0.32371(11) 0.61409(13) 0.30025(11) 0.0232(3) Uani 1 1 d . . .
C15 C 0.31258(18) 0.5444(2) 0.38214(14) 0.0486(5) Uani 1 1 d . . .
H15A H 0.3667 0.4929 0.4063 0.073 Uiso 1 1 calc R . .
H15B H 0.2541 0.4997 0.3602 0.073 Uiso 1 1 calc R . .
H15C H 0.3098 0.5961 0.4323 0.073 Uiso 1 1 calc R . .
C16 C 0.41304(15) 0.6873(2) 0.33792(15) 0.0480(6) Uani 1 1 d . . .
H16A H 0.4685 0.6377 0.3612 0.072 Uiso 1 1 calc R . .
H16B H 0.4081 0.7355 0.3893 0.072 Uiso 1 1 calc R . .
H16C H 0.4196 0.7356 0.2873 0.072 Uiso 1 1 calc R . .
C17 C 0.23743(15) 0.69229(16) 0.26571(15) 0.0411(5) Uani 1 1 d . . .
H17A H 0.1801 0.6460 0.2413 0.062 Uiso 1 1 calc R . .
H17B H 0.2438 0.7418 0.2157 0.062 Uiso 1 1 calc R . .
H17C H 0.2332 0.7392 0.3180 0.062 Uiso 1 1 calc R . .
C18 C 0.36241(10) 0.57565(13) 0.10144(10) 0.0272(3) Uani 1 1 d D . .
C19A C 0.46936(14) 0.5963(3) 0.1294(2) 0.0298(6) Uani 0.701(3) 1 d PD A 1
H19A H 0.4879 0.6561 0.1775 0.045 Uiso 0.701(3) 1 calc PR A 1
H19B H 0.4853 0.6203 0.0741 0.045 Uiso 0.701(3) 1 calc PR A 1
H19C H 0.5032 0.5257 0.1546 0.045 Uiso 0.701(3) 1 calc PR A 1
C20A C 0.3170(2) 0.6938(2) 0.0720(2) 0.0427(6) Uani 0.701(3) 1 d PD A 1
H20A H 0.3322 0.7436 0.1272 0.064 Uiso 0.701(3) 1 calc PR A 1
H20B H 0.2482 0.6855 0.0448 0.064 Uiso 0.701(3) 1 calc PR A 1
H20C H 0.3418 0.7274 0.0252 0.064 Uiso 0.701(3) 1 calc PR A 1
C21A C 0.3294(3) 0.4990(3) 0.01484(18) 0.0486(5) Uani 0.701(3) 1 d PD A 1
H21A H 0.3606 0.4246 0.0296 0.073 Uiso 0.701(3) 1 calc PR A 1
H21B H 0.3458 0.5344 -0.0367 0.073 Uiso 0.701(3) 1 calc PR A 1
H21C H 0.2607 0.4889 -0.0039 0.073 Uiso 0.701(3) 1 calc PR A 1
C19B C 0.4553(3) 0.6430(6) 0.1317(5) 0.0298(6) Uani 0.299(3) 1 d PD A 2
H19D H 0.5027 0.6020 0.1822 0.045 Uiso 0.299(3) 1 calc PR A 2
H19E H 0.4445 0.7185 0.1544 0.045 Uiso 0.299(3) 1 calc PR A 2
H19F H 0.4779 0.6518 0.0780 0.045 Uiso 0.299(3) 1 calc PR A 2
C20B C 0.2804(3) 0.6289(7) 0.0227(4) 0.0427(6) Uani 0.299(3) 1 d PD A 2
H20D H 0.2254 0.5781 0.0072 0.064 Uiso 0.299(3) 1 calc PR A 2
H20E H 0.2994 0.6399 -0.0331 0.064 Uiso 0.299(3) 1 calc PR A 2
H20F H 0.2639 0.7027 0.0436 0.064 Uiso 0.299(3) 1 calc PR A 2
C21B C 0.3813(6) 0.4694(4) 0.0499(5) 0.0486(5) Uani 0.299(3) 1 d PD A 2
H21D H 0.3245 0.4217 0.0298 0.073 Uiso 0.299(3) 1 calc PR A 2
H21E H 0.4339 0.4258 0.0924 0.073 Uiso 0.299(3) 1 calc PR A 2
H21F H 0.3976 0.4933 -0.0052 0.073 Uiso 0.299(3) 1 calc PR A 2

loop_
_atom_site_aniso_label
_atom_site_aniso_U_11
_atom_site_aniso_U_22
_atom_site_aniso_U_33
_atom_site_aniso_U_23
_atom_site_aniso_U_13
_atom_site_aniso_U_12
Si1 0.0105(2) 0.01760(19) 0.0231(2) 0.00441(14) 0.00010(15) 0.00015(13)
Si2 0.0147(2) 0.01648(19) 0.01739(19) 0.00175(13) 0.00310(14) 0.00030(13)
Si3 0.0114(2) 0.01963(19) 0.0189(2) -0.00005(14) 0.00323(14) -0.00105(13)
C1 0.0121(6) 0.0207(7) 0.0197(6) 0.0023(5) 0.0030(5) 0.0022(5)
C2 0.0160(7) 0.0175(6) 0.0247(7) 0.0030(5) 0.0024(5) 0.0012(5)
C3 0.0138(6) 0.0204(7) 0.0235(7) 0.0008(5) 0.0015(5) -0.0013(5)
C4 0.0224(8) 0.0283(8) 0.0228(7) 0.0060(6) 0.0011(6) 0.0006(6)
C5 0.0244(8) 0.0224(7) 0.0251(7) -0.0022(6) 0.0074(6) 0.0038(6)
C6 0.0244(8) 0.0431(10) 0.0362(9) -0.0078(8) 0.0110(7) 0.0070(7)
C7 0.0572(13) 0.0216(8) 0.0479(11) -0.0007(7) 0.0194(10) 0.0093(8)
C8 0.0299(9) 0.0353(9) 0.0249(8) -0.0081(6) 0.0066(6) 0.0021(7)
C9 0.0218(7) 0.0239(7) 0.0252(7) -0.0008(6) 0.0090(6) -0.0054(6)
C10 0.0375(10) 0.0337(9) 0.0331(9) 0.0069(7) 0.0165(7) -0.0064(7)
C11 0.0241(8) 0.0349(9) 0.0354(9) -0.0050(7) 0.0096(7) -0.0125(7)
C12 0.0258(8) 0.0330(8) 0.0337(8) -0.0035(7) 0.0155(7) -0.0021(7)
C13 0.0148(7) 0.0287(8) 0.0402(9) 0.0008(7) 0.0007(6) 0.0017(6)
C14 0.0206(7) 0.0271(7) 0.0236(7) -0.0049(6) 0.0094(6) -0.0049(6)
C15 0.0703(13) 0.0536(10) 0.0305(8) -0.0070(7) 0.0282(8) -0.0161(9)
C16 0.0350(11) 0.0674(14) 0.0474(11) -0.0365(10) 0.0211(9) -0.0253(10)
C17 0.0406(11) 0.0346(9) 0.0458(11) -0.0130(8) 0.0108(9) 0.0082(8)
C18 0.0204(8) 0.0399(9) 0.0222(7) -0.0005(6) 0.0082(6) -0.0088(6)
C19A 0.0282(12) 0.0298(15) 0.0346(10) -0.0067(14) 0.0147(9) -0.0112(11)
C20A 0.0334(14) 0.0559(17) 0.0420(15) 0.0256(12) 0.0169(11) 0.0022(11)
C21A 0.0703(13) 0.0536(10) 0.0305(8) -0.0070(7) 0.0282(8) -0.0161(9)
C19B 0.0282(12) 0.0298(15) 0.0346(10) -0.0067(14) 0.0147(9) -0.0112(11)
C20B 0.0334(14) 0.0559(17) 0.0420(15) 0.0256(12) 0.0169(11) 0.0022(11)
C21B 0.0703(13) 0.0536(10) 0.0305(8) -0.0070(7) 0.0282(8) -0.0161(9)

loop_
_atom_type_symbol
_atom_type_description
_atom_type_scat_dispersion_real
_atom_type_scat_dispersion_imag
_atom_type_scat_source
C C 0.0033 0.0016 'International Tables Vol C Tables 4.2.6.8 and 6.1.1.4'
H H 0.0000 0.0000 'International Tables Vol C Tables 4.2.6.8 and 6.1.1.4'
Si Si 0.0817 0.0704 'International Tables Vol C Tables 4.2.6.8 and 6.1.1.4'

loop_
_geom_angle_atom_site_label_1
_geom_angle_atom_site_label_2
_geom_angle_atom_site_label_3
_geom_angle
_geom_angle_site_symmetry_1
_geom_angle_site_symmetry_3
C1 Si1 Si2 117.52(5) . .
C1 Si1 Si3 119.58(5) . .
Si2 Si1 Si3 122.86(2) . .
C4 Si2 C5 107.55(7) . .
C4 Si2 C9 105.87(7) . .
C5 Si2 C9 114.99(7) . .
C4 Si2 Si1 104.28(5) . .
C5 Si2 Si1 108.86(5) . .
C9 Si2 Si1 114.47(5) . .
C13 Si3 C14 106.13(8) . .
C13 Si3 C18 105.46(7) . .
C14 Si3 C18 115.70(7) . .
C13 Si3 Si1 107.70(6) . .
C14 Si3 Si1 109.61(5) . .
C18 Si3 Si1 111.71(4) . .
C3 C1 C2 114.94(12) 3_565 .
C3 C1 Si1 124.39(11) 3_565 .
C2 C1 Si1 120.66(11) . .
C3 C2 C1 122.78(13) . .
C3 C2 H2 118.6 . .
C1 C2 H2 118.6 . .
C2 C3 C1 122.29(13) . 3_565
C2 C3 H3 118.9 . .
C1 C3 H3 118.9 3_565 .
Si2 C4 H4A 109.5 . .
Si2 C4 H4B 109.5 . .
H4A C4 H4B 109.5 . .
Si2 C4 H4C 109.5 . .
H4A C4 H4C 109.5 . .
H4B C4 H4C 109.5 . .
C8 C5 C7 109.31(14) . .
C8 C5 C6 107.57(14) . .
C7 C5 C6 107.82(15) . .
C8 C5 Si2 112.14(11) . .
C7 C5 Si2 111.34(12) . .
C6 C5 Si2 108.49(11) . .
C5 C6 H6A 109.5 . .
C5 C6 H6B 109.5 . .
H6A C6 H6B 109.5 . .
C5 C6 H6C 109.5 . .
H6A C6 H6C 109.5 . .
H6B C6 H6C 109.5 . .
C5 C7 H7A 109.5 . .
C5 C7 H7B 109.5 . .
H7A C7 H7B 109.5 . .
C5 C7 H7C 109.5 . .
H7A C7 H7C 109.5 . .
H7B C7 H7C 109.5 . .
C5 C8 H8A 109.5 . .
C5 C8 H8B 109.5 . .
H8A C8 H8B 109.5 . .
C5 C8 H8C 109.5 . .
H8A C8 H8C 109.5 . .
H8B C8 H8C 109.5 . .
C11 C9 C12 108.73(14) . .
C11 C9 C10 106.74(13) . .
C12 C9 C10 107.94(13) . .
C11 C9 Si2 115.57(11) . .
C12 C9 Si2 109.22(10) . .
C10 C9 Si2 108.37(11) . .
C9 C10 H10A 109.5 . .
C9 C10 H10B 109.5 . .
H10A C10 H10B 109.5 . .
C9 C10 H10C 109.5 . .
H10A C10 H10C 109.5 . .
H10B C10 H10C 109.5 . .
C9 C11 H11A 109.5 . .
C9 C11 H11B 109.5 . .
H11A C11 H11B 109.5 . .
C9 C11 H11C 109.5 . .
H11A C11 H11C 109.5 . .
H11B C11 H11C 109.5 . .
C9 C12 H12A 109.5 . .
C9 C12 H12B 109.5 . .
H12A C12 H12B 109.5 . .
C9 C12 H12C 109.5 . .
H12A C12 H12C 109.5 . .
H12B C12 H12C 109.5 . .
Si3 C13 H13A 109.5 . .
Si3 C13 H13B 109.5 . .
H13A C13 H13B 109.5 . .
Si3 C13 H13C 109.5 . .
H13A C13 H13C 109.5 . .
H13B C13 H13C 109.5 . .
C17 C14 C16 109.06(16) . .
C17 C14 C15 106.93(16) . .
C16 C14 C15 108.18(16) . .
C17 C14 Si3 112.58(11) . .
C16 C14 Si3 111.95(11) . .
C15 C14 Si3 107.92(12) . .
C14 C15 H15A 109.5 . .
C14 C15 H15B 109.5 . .
H15A C15 H15B 109.5 . .
C14 C15 H15C 109.5 . .
H15A C15 H15C 109.5 . .
H15B C15 H15C 109.5 . .
C14 C16 H16A 109.5 . .
C14 C16 H16B 109.5 . .
H16A C16 H16B 109.5 . .
C14 C16 H16C 109.5 . .
H16A C16 H16C 109.5 . .
H16B C16 H16C 109.5 . .
C14 C17 H17A 109.5 . .
C14 C17 H17B 109.5 . .
H17A C17 H17B 109.5 . .
C14 C17 H17C 109.5 . .
H17A C17 H17C 109.5 . .
H17B C17 H17C 109.5 . .
C21A C18 C19B 124.5(3) . .
C21A C18 C20B 68.0(4) . .
C19B C18 C20B 116.0(4) . .
C21A C18 C19A 110.1(2) . .
C19B C18 C19A 22.3(2) . .
C20B C18 C19A 130.3(3) . .
C21A C18 C21B 32.4(3) . .
C19B C18 C21B 105.6(4) . .
C20B C18 C21B 99.9(5) . .
C19A C18 C21B 85.3(4) . .
C21A C18 C20A 107.1(2) . .
C19B C18 C20A 83.9(3) . .
C20B C18 C20A 41.1(3) . .
C19A C18 C20A 104.99(18) . .
C21B C18 C20A 135.8(3) . .
C21A C18 Si3 110.99(14) . .
C19B C18 Si3 113.5(3) . .
C20B C18 Si3 116.7(2) . .
C19A C18 Si3 110.03(14) . .
C21B C18 Si3 102.3(3) . .
C20A C18 Si3 113.41(13) . .
C18 C19A H19A 109.5 . .
C18 C19A H19B 109.5 . .
H19A C19A H19B 109.5 . .
C18 C19A H19C 109.5 . .
H19A C19A H19C 109.5 . .
H19B C19A H19C 109.5 . .
C18 C20A H20A 109.5 . .
C18 C20A H20B 109.5 . .
H20A C20A H20B 109.5 . .
C18 C20A H20C 109.5 . .
H20A C20A H20C 109.5 . .
H20B C20A H20C 109.5 . .
C18 C21A H21A 109.5 . .
C18 C21A H21B 109.5 . .
H21A C21A H21B 109.5 . .
C18 C21A H21C 109.5 . .
H21A C21A H21C 109.5 . .
H21B C21A H21C 109.5 . .
C18 C19B H19D 109.5 . .
C18 C19B H19E 109.5 . .
H19D C19B H19E 109.5 . .
C18 C19B H19F 109.5 . .
H19D C19B H19F 109.5 . .
H19E C19B H19F 109.5 . .
C18 C20B H20D 109.5 . .
C18 C20B H20E 109.5 . .
H20D C20B H20E 109.5 . .
C18 C20B H20F 109.5 . .
H20D C20B H20F 109.5 . .
H20E C20B H20F 109.5 . .
C18 C21B H21D 109.5 . .
C18 C21B H21E 109.5 . .
H21D C21B H21E 109.5 . .
C18 C21B H21F 109.5 . .
H21D C21B H21F 109.5 . .
H21E C21B H21F 109.5 . .

loop_
_geom_bond_atom_site_label_1
_geom_bond_atom_site_label_2
_geom_bond_distance
_geom_bond_site_symmetry_2
Si1 C1 1.8174(14) .
Si1 Si2 2.3675(6) .
Si1 Si3 2.3737(6) .
Si2 C4 1.8804(16) .
Si2 C5 1.9198(15) .
Si2 C9 1.9373(16) .
Si3 C13 1.8857(16) .
Si3 C14 1.9207(15) .
Si3 C18 1.9317(16) .
C1 C3 1.422(2) 3_565
C1 C2 1.423(2) .
C2 C3 1.3700(19) .
C2 H2 0.9500 .
C3 C1 1.422(2) 3_565
C3 H3 0.9500 .
C4 H4A 0.9800 .
C4 H4B 0.9800 .
C4 H4C 0.9800 .
C5 C8 1.532(2) .
C5 C7 1.537(2) .
C5 C6 1.540(2) .
C6 H6A 0.9800 .
C6 H6B 0.9800 .
C6 H6C 0.9800 .
C7 H7A 0.9800 .
C7 H7B 0.9800 .
C7 H7C 0.9800 .
C8 H8A 0.9800 .
C8 H8B 0.9800 .
C8 H8C 0.9800 .
C9 C11 1.537(2) .
C9 C12 1.540(2) .
C9 C10 1.547(2) .
C10 H10A 0.9800 .
C10 H10B 0.9800 .
C10 H10C 0.9800 .
C11 H11A 0.9800 .
C11 H11B 0.9800 .
C11 H11C 0.9800 .
C12 H12A 0.9800 .
C12 H12B 0.9800 .
C12 H12C 0.9800 .
C13 H13A 0.9800 .
C13 H13B 0.9800 .
C13 H13C 0.9800 .
C14 C17 1.529(2) .
C14 C16 1.533(2) .
C14 C15 1.533(2) .
C15 H15A 0.9800 .
C15 H15B 0.9800 .
C15 H15C 0.9800 .
C16 H16A 0.9800 .
C16 H16B 0.9800 .
C16 H16C 0.9800 .
C17 H17A 0.9800 .
C17 H17B 0.9800 .
C17 H17C 0.9800 .
C18 C21A 1.5266(18) .
C18 C19B 1.532(2) .
C18 C20B 1.532(2) .
C18 C19A 1.5347(18) .
C18 C21B 1.542(2) .
C18 C20A 1.5433(19) .
C19A H19A 0.9800 .
C19A H19B 0.9800 .
C19A H19C 0.9800 .
C20A H20A 0.9800 .
C20A H20B 0.9800 .
C20A H20C 0.9800 .
C21A H21A 0.9800 .
C21A H21B 0.9800 .
C21A H21C 0.9800 .
C19B H19D 0.9800 .
C19B H19E 0.9800 .
C19B H19F 0.9800 .
C20B H20D 0.9800 .
C20B H20E 0.9800 .
C20B H20F 0.9800 .
C21B H21D 0.9800 .
C21B H21E 0.9800 .
C21B H21F 0.9800 .
